data_4514670
loop_
_publ_author_name
'Giri, Sovan Sundar'
'Liu, Rai-Shung'

_publ_section_title
;
 Copper-Catalyzed [4+2]-Cycloadditions of Isoxazoles with
 2-Alkynylbenzaldehydes To Access Distinct \a-Carbonylnaphthalene
 Derivatives: C(3,4)- versus C(4,5)-Regioselectivity at Isoxazoles
;
_journal_issue 8
_journal_name_full 'ACS Catalysis'
_journal_page_first 7328
_journal_paper_doi 10.1021/acscatal.9b02323
_journal_volume 9
_journal_year 2019
_chemical_formula_sum 'C22 H20 O2'
_chemical_formula_weight 316.38
_space_group_crystal_system monoclinic
_space_group_IT_number 15
_space_group_name_Hall '-C 2yc'
_space_group_name_H-M_alt 'C 1 2/c 1'
_symmetry_space_group_name_Hall '-C 2yc'
_symmetry_space_group_name_H-M 'C 1 2/c 1'
_atom_sites_solution_hydrogens geom
_audit_creation_method SHELXL-2014/6
_cell_angle_alpha 90
_cell_angle_beta 98.987(2)
_cell_angle_gamma 90
_cell_formula_units_Z 8
_cell_length_a 15.8408(8)
_cell_length_b 13.1420(7)
_cell_length_c 16.3982(9)
_cell_measurement_reflns_used 9936
_cell_measurement_temperature 100(2)
_cell_measurement_theta_max 26.4010
_cell_measurement_theta_min 2.2728
_cell_volume 3371.9(3)
_computing_cell_refinement 'SAINT V8.34A (Bruker AXS Inc., 2013)'
_computing_data_collection 'Bruker APEX2'
_computing_data_reduction 'SAINT V8.34A (Bruker AXS Inc., 2013)'
_computing_molecular_graphics 'Bruker SHELXTL'
_computing_publication_material 'Bruker SHELXTL'
_computing_structure_refinement 'SHELXL-2014/6 (Sheldrick, 2014)'
_diffrn_ambient_temperature 100(2)
_diffrn_detector_area_resol_mean 8.3333
_diffrn_measured_fraction_theta_full 0.999
_diffrn_measured_fraction_theta_max 0.998
_diffrn_measurement_device_type 'Bruker APEX-II CCD'
_diffrn_measurement_method '\f and \w scans'
_diffrn_radiation_type MoK\a
_diffrn_radiation_wavelength 0.71073
_diffrn_reflns_av_R_equivalents 0.0225
_diffrn_reflns_av_unetI/netI 0.0133
_diffrn_reflns_Laue_measured_fraction_full 0.999
_diffrn_reflns_Laue_measured_fraction_max 0.998
_diffrn_reflns_limit_h_max 19
_diffrn_reflns_limit_h_min -19
_diffrn_reflns_limit_k_max 16
_diffrn_reflns_limit_k_min -16
_diffrn_reflns_limit_l_max 20
_diffrn_reflns_limit_l_min -20
_diffrn_reflns_number 28225
_diffrn_reflns_point_group_measured_fraction_full 0.999
_diffrn_reflns_point_group_measured_fraction_max 0.998
_diffrn_reflns_theta_full 25.242
_diffrn_reflns_theta_max 26.408
_diffrn_reflns_theta_min 2.024
_exptl_absorpt_coefficient_mu 0.078
_exptl_absorpt_correction_T_max 0.9485
_exptl_absorpt_correction_T_min 0.9057
_exptl_absorpt_correction_type multi-scan
_exptl_absorpt_process_details 'SADABS V2014/4 (Bruker AXS Inc.)'
_exptl_crystal_colour colorless
_exptl_crystal_density_diffrn 1.246
_exptl_crystal_density_meas ?
_exptl_crystal_density_method 'not measured'
_exptl_crystal_description lump
_exptl_crystal_F_000 1344
_exptl_crystal_size_max 0.24
_exptl_crystal_size_mid 0.20
_exptl_crystal_size_min 0.19
_refine_diff_density_max 0.263
_refine_diff_density_min -0.191
_refine_diff_density_rms 0.038
_refine_ls_extinction_method none
_refine_ls_goodness_of_fit_ref 1.028
_refine_ls_hydrogen_treatment constr
_refine_ls_matrix_type full
_refine_ls_number_parameters 219
_refine_ls_number_reflns 3467
_refine_ls_number_restraints 0
_refine_ls_restrained_S_all 1.028
_refine_ls_R_factor_all 0.0411
_refine_ls_R_factor_gt 0.0359
_refine_ls_shift/su_max 0.000
_refine_ls_shift/su_mean 0.000
_refine_ls_structure_factor_coef Fsqd
_refine_ls_weighting_details 'w=1/[\s^2^(Fo^2^)+(0.0473P)^2^+2.7082P] where P=(Fo^2^+2Fc^2^)/3'
_refine_ls_weighting_scheme calc
_refine_ls_wR_factor_gt 0.0917
_refine_ls_wR_factor_ref 0.0960
_reflns_Friedel_coverage 0.000
_reflns_number_gt 3074
_reflns_number_total 3467
_reflns_threshold_expression 'I > 2\s(I)'
_cod_data_source_file cs9b02323_si_003.cif
_cod_data_source_block mo_180345lt_0m
_cod_depositor_comments
;
The following automatic conversions were performed:

'_exptl_crystal_density_meas' value 'not measured' was changed to '?'
- the value is perceived as not measured.

Automatic conversion script
Id: cif_fix_values 4973 2017-02-22 13:04:09Z antanas 
;
_cod_database_code 4514670
_shelx_space_group_comment
;
The symmetry employed for this shelxl refinement is uniquely defined
by the following loop, which should always be used as a source of
symmetry information in preference to the above space-group names.
They are only intended as comments.
;
_shelxl_version_number 2014/6

loop_
_space_group_symop_operation_xyz
'x, y, z'
'-x, y, -z+1/2'
'x+1/2, y+1/2, z'
'-x+1/2, y+1/2, -z+1/2'
'-x, -y, -z'
'x, -y, z-1/2'
'-x+1/2, -y+1/2, -z'
'x+1/2, -y+1/2, z-1/2'

loop_
_atom_site_label
_atom_site_type_symbol
_atom_site_fract_x
_atom_site_fract_y
_atom_site_fract_z
_atom_site_U_iso_or_equiv
_atom_site_adp_type
_atom_site_occupancy
_atom_site_site_symmetry_order
_atom_site_calc_flag
_atom_site_refinement_flags_posn
_atom_site_refinement_flags_adp
O1 O 0.44874(6) 0.48472(7) 0.11002(7) 0.0352(2) Uani 1 1 d . .
O2 O 0.11615(5) 0.57543(7) 0.18712(5) 0.0230(2) Uani 1 1 d . .
C1 C 0.13598(8) 0.45629(10) 0.47962(7) 0.0254(3) Uani 1 1 d . .
H1 H 0.1322 0.4463 0.5363 0.031 Uiso 1 1 calc R U
C2 C 0.08485(8) 0.52861(9) 0.43413(7) 0.0236(3) Uani 1 1 d . .
H6 H 0.0459 0.5678 0.4597 0.028 Uiso 1 1 calc R U
C3 C 0.09054(7) 0.54383(9) 0.35165(7) 0.0198(2) Uani 1 1 d . .
H7 H 0.0556 0.5936 0.3208 0.024 Uiso 1 1 calc R U
C4 C 0.14748(7) 0.48619(8) 0.31373(7) 0.0167(2) Uani 1 1 d . .
C5 C 0.15319(7) 0.50438(8) 0.22503(7) 0.0167(2) Uani 1 1 d . .
C6 C 0.20511(7) 0.43016(8) 0.18268(6) 0.0160(2) Uani 1 1 d . .
C7 C 0.28937(7) 0.45136(8) 0.17692(6) 0.0159(2) Uani 1 1 d . .
C8 C 0.33687(7) 0.37753(9) 0.13818(6) 0.0168(2) Uani 1 1 d . .
C9 C 0.42626(7) 0.39874(9) 0.12266(7) 0.0199(2) Uani 1 1 d . .
C10 C 0.48702(7) 0.31014(9) 0.12173(8) 0.0236(3) Uani 1 1 d . .
H18 H 0.4632 0.2626 0.0772 0.028 Uiso 1 1 calc R U
H19 H 0.4912 0.2732 0.1748 0.028 Uiso 1 1 calc R U
C11 C 0.57620(8) 0.34189(11) 0.10860(10) 0.0334(3) Uani 1 1 d . .
H3 H 0.5731 0.3752 0.0547 0.050 Uiso 1 1 calc R U
H20 H 0.6128 0.2816 0.1103 0.050 Uiso 1 1 calc R U
H2 H 0.6002 0.3893 0.1523 0.050 Uiso 1 1 calc R U
C12 C 0.19259(8) 0.39864(10) 0.44218(7) 0.0258(3) Uani 1 1 d . .
H5 H 0.2276 0.3492 0.4733 0.031 Uiso 1 1 calc R U
C13 C 0.19816(7) 0.41311(9) 0.35938(7) 0.0206(2) Uani 1 1 d . .
H4 H 0.2366 0.3731 0.3338 0.025 Uiso 1 1 calc R U
C14 C 0.16395(7) 0.33879(9) 0.15090(6) 0.0165(2) Uani 1 1 d . .
C15 C 0.21290(7) 0.26508(8) 0.11561(6) 0.0164(2) Uani 1 1 d . .
C16 C 0.29933(7) 0.28686(8) 0.11091(6) 0.0169(2) Uani 1 1 d . .
H8 H 0.3326 0.2373 0.0882 0.020 Uiso 1 1 calc R U
C17 C 0.17431(7) 0.17215(9) 0.08557(7) 0.0197(2) Uani 1 1 d . .
H12 H 0.2071 0.1226 0.0622 0.024 Uiso 1 1 calc R U
C18 C 0.09018(8) 0.15352(9) 0.09004(7) 0.0229(3) Uani 1 1 d . .
H11 H 0.0648 0.0910 0.0701 0.028 Uiso 1 1 calc R U
C19 C 0.04115(8) 0.22692(10) 0.12414(7) 0.0249(3) Uani 1 1 d . .
H9 H -0.0173 0.2135 0.1266 0.030 Uiso 1 1 calc R U
C20 C 0.07645(7) 0.31739(9) 0.15381(7) 0.0210(2) Uani 1 1 d . .
H10 H 0.0423 0.3661 0.1764 0.025 Uiso 1 1 calc R U
C21 C 0.32918(7) 0.54854(9) 0.21503(7) 0.0193(2) Uani 1 1 d . .
H17 H 0.3914 0.5378 0.2310 0.023 Uiso 1 1 calc R U
H16 H 0.3051 0.5631 0.2660 0.023 Uiso 1 1 calc R U
C22 C 0.31490(8) 0.64098(9) 0.15819(8) 0.0247(3) Uani 1 1 d . .
H13 H 0.3385 0.6274 0.1075 0.037 Uiso 1 1 calc R U
H15 H 0.3435 0.7003 0.1862 0.037 Uiso 1 1 calc R U
H14 H 0.2535 0.6546 0.1444 0.037 Uiso 1 1 calc R U

loop_
_atom_site_aniso_label
_atom_site_aniso_U_11
_atom_site_aniso_U_22
_atom_site_aniso_U_33
_atom_site_aniso_U_23
_atom_site_aniso_U_13
_atom_site_aniso_U_12
O1 0.0276(5) 0.0200(5) 0.0637(7) -0.0054(4) 0.0249(5) -0.0061(4)
O2 0.0220(4) 0.0255(4) 0.0220(4) 0.0049(3) 0.0053(3) 0.0052(3)
C1 0.0318(6) 0.0278(7) 0.0177(5) -0.0008(5) 0.0071(5) -0.0052(5)
C2 0.0244(6) 0.0242(6) 0.0243(6) -0.0047(5) 0.0108(5) -0.0026(5)
C3 0.0187(5) 0.0185(6) 0.0227(6) -0.0007(4) 0.0050(4) -0.0004(4)
C4 0.0146(5) 0.0173(5) 0.0184(5) -0.0018(4) 0.0032(4) -0.0036(4)
C5 0.0126(5) 0.0177(5) 0.0199(5) -0.0005(4) 0.0026(4) -0.0027(4)
C6 0.0169(5) 0.0183(5) 0.0131(5) 0.0017(4) 0.0029(4) -0.0005(4)
C7 0.0165(5) 0.0163(5) 0.0150(5) 0.0002(4) 0.0024(4) -0.0015(4)
C8 0.0156(5) 0.0186(5) 0.0166(5) 0.0006(4) 0.0037(4) -0.0012(4)
C9 0.0174(5) 0.0199(6) 0.0233(5) -0.0044(4) 0.0059(4) -0.0031(4)
C10 0.0164(5) 0.0232(6) 0.0313(6) 0.0000(5) 0.0040(5) -0.0002(5)
C11 0.0160(6) 0.0319(7) 0.0531(8) -0.0093(6) 0.0077(5) -0.0005(5)
C12 0.0302(6) 0.0256(6) 0.0212(6) 0.0040(5) 0.0026(5) 0.0031(5)
C13 0.0208(6) 0.0203(6) 0.0210(5) -0.0010(4) 0.0041(4) 0.0014(4)
C14 0.0161(5) 0.0199(6) 0.0132(5) 0.0035(4) 0.0018(4) -0.0021(4)
C15 0.0183(5) 0.0176(5) 0.0131(5) 0.0022(4) 0.0018(4) -0.0026(4)
C16 0.0180(5) 0.0168(5) 0.0164(5) 0.0007(4) 0.0044(4) 0.0000(4)
C17 0.0245(6) 0.0176(6) 0.0167(5) 0.0016(4) 0.0024(4) -0.0038(4)
C18 0.0258(6) 0.0213(6) 0.0206(5) 0.0012(5) 0.0000(4) -0.0095(5)
C19 0.0176(6) 0.0310(7) 0.0258(6) 0.0026(5) 0.0029(4) -0.0079(5)
C20 0.0173(5) 0.0250(6) 0.0212(5) 0.0013(5) 0.0045(4) -0.0021(4)
C21 0.0161(5) 0.0194(6) 0.0226(5) -0.0059(4) 0.0037(4) -0.0025(4)
C22 0.0207(6) 0.0183(6) 0.0353(7) -0.0025(5) 0.0046(5) -0.0032(5)

loop_
_atom_type_symbol
_atom_type_description
_atom_type_scat_dispersion_real
_atom_type_scat_dispersion_imag
_atom_type_scat_source
C C 0.0033 0.0016 'International Tables Vol C Tables 4.2.6.8 and 6.1.1.4'
H H 0.0000 0.0000 'International Tables Vol C Tables 4.2.6.8 and 6.1.1.4'
O O 0.0106 0.0060 'International Tables Vol C Tables 4.2.6.8 and 6.1.1.4'

loop_
_geom_angle_atom_site_label_1
_geom_angle_atom_site_label_2
_geom_angle_atom_site_label_3
_geom_angle
C12 C1 C2 119.94(11)
C12 C1 H1 120.0
C2 C1 H1 120.0
C3 C2 C1 120.16(11)
C3 C2 H6 119.9
C1 C2 H6 119.9
C2 C3 C4 120.14(11)
C2 C3 H7 119.9
C4 C3 H7 119.9
C13 C4 C3 119.54(10)
C13 C4 C5 121.15(10)
C3 C4 C5 119.31(10)
O2 C5 C4 121.48(10)
O2 C5 C6 120.81(10)
C4 C5 C6 117.69(9)
C7 C6 C14 122.46(10)
C7 C6 C5 120.12(10)
C14 C6 C5 117.41(9)
C6 C7 C8 118.22(10)
C6 C7 C21 119.09(10)
C8 C7 C21 122.62(9)
C16 C8 C7 119.99(10)
C16 C8 C9 118.46(10)
C7 C8 C9 121.48(10)
O1 C9 C8 120.75(10)
O1 C9 C10 120.76(10)
C8 C9 C10 118.48(10)
C9 C10 C11 113.40(11)
C9 C10 H18 108.9
C11 C10 H18 108.9
C9 C10 H19 108.9
C11 C10 H19 108.9
H18 C10 H19 107.7
C10 C11 H3 109.5
C10 C11 H20 109.5
H3 C11 H20 109.5
C10 C11 H2 109.5
H3 C11 H2 109.5
H20 C11 H2 109.5
C13 C12 C1 120.15(11)
C13 C12 H5 119.9
C1 C12 H5 119.9
C12 C13 C4 120.07(11)
C12 C13 H4 120.0
C4 C13 H4 120.0
C15 C14 C20 118.43(10)
C15 C14 C6 118.42(10)
C20 C14 C6 123.15(10)
C16 C15 C17 121.60(10)
C16 C15 C14 118.68(10)
C17 C15 C14 119.72(10)
C8 C16 C15 122.11(10)
C8 C16 H8 118.9
C15 C16 H8 118.9
C18 C17 C15 120.39(11)
C18 C17 H12 119.8
C15 C17 H12 119.8
C17 C18 C19 120.07(11)
C17 C18 H11 120.0
C19 C18 H11 120.0
C20 C19 C18 121.04(11)
C20 C19 H9 119.5
C18 C19 H9 119.5
C19 C20 C14 120.36(11)
C19 C20 H10 119.8
C14 C20 H10 119.8
C7 C21 C22 113.98(9)
C7 C21 H17 108.8
C22 C21 H17 108.8
C7 C21 H16 108.8
C22 C21 H16 108.8
H17 C21 H16 107.7
C21 C22 H13 109.5
C21 C22 H15 109.5
H13 C22 H15 109.5
C21 C22 H14 109.5
H13 C22 H14 109.5
H15 C22 H14 109.5

loop_
_geom_bond_atom_site_label_1
_geom_bond_atom_site_label_2
_geom_bond_distance
O1 C9 1.2123(15)
O2 C5 1.2201(14)
C1 C12 1.3881(18)
C1 C2 1.3883(18)
C1 H1 0.9500
C2 C3 1.3840(16)
C2 H6 0.9500
C3 C4 1.3961(16)
C3 H7 0.9500
C4 C13 1.3927(16)
C4 C5 1.4907(15)
C5 C6 1.5129(15)
C6 C7 1.3810(15)
C6 C14 1.4257(15)
C7 C8 1.4354(15)
C7 C21 1.5153(15)
C8 C16 1.3749(16)
C8 C9 1.5034(15)
C9 C10 1.5122(16)
C10 C11 1.5203(16)
C10 H18 0.9900
C10 H19 0.9900
C11 H3 0.9800
C11 H20 0.9800
C11 H2 0.9800
C12 C13 1.3875(16)
C12 H5 0.9500
C13 H4 0.9500
C14 C15 1.4194(16)
C14 C20 1.4223(15)
C15 C16 1.4126(15)
C15 C17 1.4191(15)
C16 H8 0.9500
C17 C18 1.3681(16)
C17 H12 0.9500
C18 C19 1.4080(18)
C18 H11 0.9500
C19 C20 1.3703(17)
C19 H9 0.9500
C20 H10 0.9500
C21 C22 1.5265(17)
C21 H17 0.9900
C21 H16 0.9900
C22 H13 0.9800
C22 H15 0.9800
C22 H14 0.9800
